data_7128093
loop_
_publ_author_name
'Woi\'nska, Magdalena'
'Chodkiewicz, Micha\/l L'
'Wo\'zniak, Krzysztof'

_publ_section_title
;
 Towards accurate and precise positions of hydrogen atoms bonded to heavy
 metal atoms.
;
_journal_issue 30
_journal_name_full 'Chemical communications (Cambridge, England)'
_journal_page_first 3652
_journal_page_last 3655
_journal_paper_doi 10.1039/d0cc07661a
_journal_volume 57
_journal_year 2021
_chemical_absolute_configuration unk
_chemical_formula_moiety 'C24 H41 N6 Ru Si3, C32 H12 B F24'
_chemical_formula_sum 'C56 H53 B F24 N6 Ru Si3'
_chemical_formula_weight 1462.19
_space_group_crystal_system monoclinic
_space_group_IT_number 7
_space_group_name_Hall 'P -2yac'
_space_group_name_H-M_alt 'P 1 n 1'
_symmetry_Int_Tables_number 7
_audit_block_doi 10.5517/ccdc.csd.cc27glht
_audit_creation_date 2020-08-02
_audit_creation_method
;
Olex2 1.2
(compiled 2018.05.29 svn.r3508 for OlexSys, GUI svn.r5506)
;
_audit_update_record
;
2021-03-10 deposited with the CCDC.	2021-03-17 downloaded from the CCDC.
;
_cell_angle_alpha 90
_cell_angle_beta 94.385(2)
_cell_angle_gamma 90
_cell_formula_units_Z 2
_cell_length_a 13.9065(3)
_cell_length_b 12.1742(3)
_cell_length_c 18.3076(4)
_cell_measurement_reflns_used 21738
_cell_measurement_temperature 100(2)
_cell_measurement_theta_max 29.3051
_cell_measurement_theta_min 2.934
_cell_measurement_wavelength 0.71073
_cell_volume 3090.41(12)
_computing_cell_refinement
;
        CrysAlisPro, Agilent Technologies,
        Version 1.171.35.19 (release 27-10-2011 CrysAlis171 .NET)
        (compiled Oct 27 2011,15:02:11)
;
_computing_data_collection
;
        CrysAlisPro, Agilent Technologies,
        Version 1.171.35.19 (release 27-10-2011 CrysAlis171 .NET)
        (compiled Oct 27 2011,15:02:11)
;
_computing_data_reduction
;
        CrysAlisPro, Agilent Technologies,
        Version 1.171.35.19 (release 27-10-2011 CrysAlis171 .NET)
        (compiled Oct 27 2011,15:02:11)
;
_computing_molecular_graphics 'Olex2 (Dolomanov et al., 2009)'
_computing_publication_material 'Olex2 (Dolomanov et al., 2009)'
_computing_structure_refinement 'olex2.refine (Bourhis et al., 2015)'
_computing_structure_solution 'SIR92 (Giacovazzo et al, 1993)'
_diffrn_ambient_temperature 100(2)
_diffrn_detector_area_resol_mean 16.1978
_diffrn_measured_fraction_theta_full 0.999
_diffrn_measured_fraction_theta_max 0.999
_diffrn_measurement_device_type 'Xcalibur, Eos, Gemini ultra'
_diffrn_measurement_method '\w scans'
_diffrn_radiation_type 'Mo K\a'
_diffrn_radiation_wavelength 0.71073
_diffrn_reflns_av_R_equivalents 0.0439
_diffrn_reflns_av_unetI/netI 0.0377
_diffrn_reflns_limit_h_max 18
_diffrn_reflns_limit_h_min -18
_diffrn_reflns_limit_k_max 16
_diffrn_reflns_limit_k_min -16
_diffrn_reflns_limit_l_max 24
_diffrn_reflns_limit_l_min -24
_diffrn_reflns_number 66637
_diffrn_reflns_theta_full 29.4013
_diffrn_reflns_theta_max 29.40
_diffrn_reflns_theta_min 2.94
_exptl_absorpt_coefficient_mu 0.428
_exptl_absorpt_correction_T_max 0.9886
_exptl_absorpt_correction_T_min 0.9265
_exptl_absorpt_correction_type multi-scan
_exptl_absorpt_process_details
;
        CrysAlisPro, Agilent Technologies,
        Version 1.171.35.19 (release 27-10-2011 CrysAlis171 .NET)
        (compiled Oct 27 2011,15:02:11)
        Empirical absorption correction using spherical harmonics,
 implemented in SCALE3 ABSPACK scaling algorithm.
;
_exptl_crystal_colour 'pale yellow'
_exptl_crystal_density_diffrn 1.5712
_exptl_crystal_density_method 'not measured'
_exptl_crystal_description platelet
_exptl_crystal_F_000 1475.0206
_exptl_crystal_size_max 0.17
_exptl_crystal_size_mid 0.1
_exptl_crystal_size_min 0.02
_refine_diff_density_max 0.9479
_refine_diff_density_min -0.4736
_refine_diff_density_rms 0.0760
_refine_ls_abs_structure_details 'Flack, H. D. (1983). Acta Cryst. A39, 876-881.'
_refine_ls_abs_structure_Flack -0.066(15)
_refine_ls_d_res_high 0.7239
_refine_ls_d_res_low 6.9329
_refine_ls_goodness_of_fit_ref 1.0648
_refine_ls_hydrogen_treatment refall
_refine_ls_matrix_type full
_refine_ls_number_constraints 0
_refine_ls_number_parameters 1032
_refine_ls_number_reflns 15166
_refine_ls_number_restraints 2
_refine_ls_restrained_S_all 1.0648
_refine_ls_R_factor_all 0.0457
_refine_ls_R_factor_gt 0.0356
_refine_ls_shift/su_max 0.0005
_refine_ls_shift/su_mean 0.0000
_refine_ls_structure_factor_coef Fsqd
_refine_ls_weighting_details 'w=1/[\s^2^(Fo^2^)+(0.0320P)^2^+2.3406P] where P=(Fo^2^+2Fc^2^)/3'
_refine_ls_weighting_scheme calc
_refine_ls_wR_factor_gt 0.0763
_refine_ls_wR_factor_ref 0.0839
_reflns_Friedel_coverage 0.850
_reflns_limit_h_max 18
_reflns_limit_h_min -18
_reflns_limit_k_max 16
_reflns_limit_k_min -16
_reflns_limit_l_max 24
_reflns_limit_l_min -24
_reflns_number_gt 13569
_reflns_number_total 15166
_reflns_threshold_expression I>=2u(I)
_cod_data_source_file d0cc07661a2.cif
_cod_data_source_block MIGKIY_isotropic_cc-pVTZ-DK
_cod_depositor_comments 'Adding full bibliography for 7128081--7128095.cif.'
_cod_original_sg_symbol_Hall ' P -2yc (x-z,y,z)'
_cod_database_code 7128093
_olex2_submission_special_instructions 'No special instructions were received'

loop_
_space_group_symop_id
_space_group_symop_operation_xyz
1 x,y,z
2 x+1/2,-y,z+1/2

loop_
_atom_site_label
_atom_site_type_symbol
_atom_site_fract_x
_atom_site_fract_y
_atom_site_fract_z
_atom_site_U_iso_or_equiv
_atom_site_adp_type
_atom_site_occupancy
_atom_site_refinement_flags_posn
C1 C 0.3926(2) 0.2062(2) 0.28424(15) 0.0222(6) Uani 1.000000 .
H1 H 0.433(3) 0.255(4) 0.244(2) 0.050(12) Uiso 1.000000 .
C2 C 0.3032(2) 0.1640(3) 0.26188(17) 0.0278(6) Uani 1.000000 .
H2 H 0.272(3) 0.176(4) 0.209(2) 0.053(12) Uiso 1.000000 .
C3 C 0.2498(2) 0.1166(3) 0.31500(18) 0.0311(7) Uani 1.000000 .
H3 H 0.178(3) 0.078(3) 0.303(2) 0.035(10) Uiso 1.000000 .
C4 C 0.2873(2) 0.1147(3) 0.38702(18) 0.0291(7) Uani 1.000000 .
H4 H 0.243(4) 0.078(4) 0.426(3) 0.066(14) Uiso 1.000000 .
C5 C 0.3789(2) 0.1602(2) 0.40698(15) 0.0230(6) Uani 1.000000 .
C6 C 0.3617(3) 0.1149(3) 0.53343(19) 0.0397(8) Uani 1.000000 .
H6A H 0.292(3) 0.161(4) 0.540(2) 0.054(13) Uiso 1.000000 .
H6B H 0.408(3) 0.118(4) 0.584(3) 0.058(13) Uiso 1.000000 .
H6C H 0.336(3) 0.031(4) 0.515(3) 0.059(14) Uiso 1.000000 .
C7 C 0.5101(3) 0.3193(4) 0.5793(2) 0.0510(11) Uani 1.000000 .
H7A H 0.451(4) 0.381(5) 0.565(3) 0.086(19) Uiso 1.000000 .
H7B H 0.579(4) 0.358(5) 0.596(3) 0.081(18) Uiso 1.000000 .
H7C H 0.495(3) 0.276(4) 0.624(3) 0.055(12) Uiso 1.000000 .
C8 C 0.6064(3) 0.1064(4) 0.54650(19) 0.0418(9) Uani 1.000000 .
H8A H 0.573(3) 0.081(4) 0.594(2) 0.048(12) Uiso 1.000000 .
H8B H 0.688(4) 0.125(4) 0.561(3) 0.059(14) Uiso 1.000000 .
H8C H 0.610(3) 0.039(3) 0.511(2) 0.036(10) Uiso 1.000000 .
C11 C 0.6662(2) 0.2604(3) 0.23446(16) 0.0258(6) Uani 1.000000 .
H11 H 0.697(2) 0.195(3) 0.2707(19) 0.024(8) Uiso 1.000000 .
C12 C 0.6955(2) 0.2841(3) 0.16624(16) 0.0298(7) Uani 1.000000 .
H12 H 0.753(3) 0.243(4) 0.147(2) 0.047(11) Uiso 1.000000 .
C13 C 0.6500(2) 0.3708(3) 0.12793(16) 0.0328(7) Uani 1.000000 .
H13 H 0.669(2) 0.399(3) 0.0782(19) 0.026(8) Uiso 1.000000 .
C14 C 0.5783(2) 0.4284(3) 0.15817(16) 0.0296(7) Uani 1.000000 .
H14 H 0.549(3) 0.503(4) 0.129(2) 0.049(12) Uiso 1.000000 .
C15 C 0.5528(2) 0.4010(2) 0.22929(15) 0.0219(6) Uani 1.000000 .
C16 C 0.4353(3) 0.5479(3) 0.2233(2) 0.0384(8) Uani 1.000000 .
H16A H 0.479(3) 0.611(4) 0.201(2) 0.055(12) Uiso 1.000000 .
H16B H 0.381(4) 0.591(5) 0.256(3) 0.082(17) Uiso 1.000000 .
H16C H 0.394(3) 0.523(3) 0.172(2) 0.033(9) Uiso 1.000000 .
C17 C 0.3537(2) 0.4613(3) 0.3812(2) 0.0351(7) Uani 1.000000 .
H17A H 0.319(4) 0.536(4) 0.367(3) 0.061(13) Uiso 1.000000 .
H17B H 0.346(3) 0.445(4) 0.440(3) 0.054(13) Uiso 1.000000 .
H17C H 0.313(4) 0.399(5) 0.360(3) 0.079(17) Uiso 1.000000 .
C18 C 0.5468(2) 0.5820(3) 0.3953(2) 0.0336(8) Uani 1.000000 .
H18A H 0.620(3) 0.568(3) 0.383(2) 0.034(10) Uiso 1.000000 .
H18B H 0.561(4) 0.583(4) 0.460(3) 0.062(14) Uiso 1.000000 .
H18C H 0.509(4) 0.649(5) 0.374(3) 0.078(16) Uiso 1.000000 .
C21 C 0.5895(2) 0.0382(2) 0.33732(15) 0.0230(6) Uani 1.000000 .
H21 H 0.521(3) 0.058(3) 0.313(2) 0.041(10) Uiso 1.000000 .
C22 C 0.6240(2) -0.0678(3) 0.33544(16) 0.0267(6) Uani 1.000000 .
H22 H 0.583(3) -0.131(3) 0.309(2) 0.042(10) Uiso 1.000000 .
C23 C 0.7126(2) -0.0910(3) 0.37370(16) 0.0291(7) Uani 1.000000 .
H23 H 0.745(3) -0.177(4) 0.378(3) 0.059(14) Uiso 1.000000 .
C24 C 0.7640(2) -0.0074(3) 0.40858(16) 0.0310(7) Uani 1.000000 .
H24 H 0.833(3) -0.025(3) 0.436(2) 0.046(11) Uiso 1.000000 .
C25 C 0.7264(2) 0.1008(3) 0.40694(15) 0.0256(6) Uani 1.000000 .
C26 C 0.8686(3) 0.1644(4) 0.4782(3) 0.0517(11) Uani 1.000000 .
H26A H 0.873(4) 0.096(5) 0.516(3) 0.072(16) Uiso 1.000000 .
H26B H 0.899(3) 0.254(4) 0.492(3) 0.049(12) Uiso 1.000000 .
H26C H 0.918(3) 0.130(4) 0.444(2) 0.056(13) Uiso 1.000000 .
C27 C 0.7521(3) 0.3843(3) 0.5264(2) 0.0428(9) Uani 1.000000 .
H27A H 0.736(4) 0.332(5) 0.566(3) 0.086(18) Uiso 1.000000 .
H27B H 0.720(3) 0.466(4) 0.529(2) 0.049(12) Uiso 1.000000 .
H27C H 0.831(4) 0.410(4) 0.538(3) 0.068(15) Uiso 1.000000 .
C28 C 0.8138(3) 0.3998(4) 0.3731(2) 0.0463(10) Uani 1.000000 .
H28A H 0.888(4) 0.387(5) 0.398(3) 0.079(17) Uiso 1.000000 .
H28B H 0.795(5) 0.486(6) 0.366(4) 0.10(2) Uiso 1.000000 .
H28C H 0.807(4) 0.378(5) 0.313(3) 0.079(17) Uiso 1.000000 .
C51 C 0.01855(19) 0.7637(2) 0.44894(14) 0.0193(5) Uani 1.000000 .
C52 C -0.0682(2) 0.7225(2) 0.47326(15) 0.0216(6) Uani 1.000000 .
H52 H -0.108(2) 0.655(3) 0.4433(19) 0.027(9) Uiso 1.000000 .
C53 C -0.1101(2) 0.7669(3) 0.53347(15) 0.0243(6) Uani 1.000000 .
C54 C -0.0649(2) 0.8517(3) 0.57418(15) 0.0242(6) Uani 1.000000 .
H54 H -0.106(3) 0.883(3) 0.622(2) 0.027(9) Uiso 1.000000 .
C55 C 0.0213(2) 0.8924(2) 0.55214(15) 0.0224(6) Uani 1.000000 .
C56 C 0.06063(19) 0.8510(2) 0.48992(14) 0.0207(6) Uani 1.000000 .
H56 H 0.133(3) 0.886(3) 0.472(2) 0.029(10) Uiso 1.000000 .
C57 C -0.2036(2) 0.7211(3) 0.55590(17) 0.0309(7) Uani 1.000000 .
C58 C 0.0719(2) 0.9837(3) 0.59526(15) 0.0244(6) Uani 1.000000 .
C61 C -0.02004(19) 0.7769(2) 0.31065(14) 0.0182(5) Uani 1.000000 .
C62 C -0.1022(2) 0.7220(2) 0.28001(14) 0.0194(6) Uani 1.000000 .
H62 H -0.116(2) 0.631(3) 0.2943(19) 0.025(9) Uiso 1.000000 .
C63 C -0.17341(19) 0.7763(2) 0.23628(14) 0.0211(6) Uani 1.000000 .
C64 C -0.1666(2) 0.8877(2) 0.22061(15) 0.0226(6) Uani 1.000000 .
H64 H -0.223(3) 0.934(3) 0.187(2) 0.033(9) Uiso 1.000000 .
C65 C -0.0852(2) 0.9436(2) 0.25051(15) 0.0226(6) Uani 1.000000 .
C66 C -0.0139(2) 0.8895(2) 0.29459(15) 0.0216(6) Uani 1.000000 .
H66 H 0.054(3) 0.931(3) 0.317(2) 0.041(11) Uiso 1.000000 .
C67 C -0.2603(2) 0.7113(3) 0.20649(17) 0.0282(6) Uani 1.000000 .
C68 C -0.0725(2) 1.0632(3) 0.23562(18) 0.0320(7) Uani 1.000000 .
C71 C 0.06098(19) 0.5881(2) 0.36322(14) 0.0198(6) Uani 1.000000 .
C72 C 0.07496(19) 0.5169(2) 0.42298(14) 0.0205(6) Uani 1.000000 .
H72 H 0.080(2) 0.543(3) 0.4782(18) 0.017(8) Uiso 1.000000 .
C73 C 0.08900(19) 0.4042(2) 0.41379(15) 0.0211(5) Uani 1.000000 .
C74 C 0.0878(2) 0.3579(2) 0.34471(16) 0.0233(6) Uani 1.000000 .
H74 H 0.101(3) 0.274(3) 0.335(2) 0.045(11) Uiso 1.000000 .
C75 C 0.0729(2) 0.4271(2) 0.28477(15) 0.0236(6) Uani 1.000000 .
C76 C 0.0611(2) 0.5396(3) 0.29374(16) 0.0227(6) Uani 1.000000 .
H76 H 0.048(3) 0.594(3) 0.249(2) 0.037(10) Uiso 1.000000 .
C77 C 0.1105(2) 0.3353(3) 0.48089(16) 0.0268(6) Uani 1.000000 .
C78 C 0.0668(3) 0.3794(3) 0.20849(18) 0.0362(8) Uani 1.000000 .
C81 C 0.16904(19) 0.7598(2) 0.36308(15) 0.0198(5) Uani 1.000000 .
C82 C 0.2373(2) 0.7522(2) 0.42359(14) 0.0202(5) Uani 1.000000 .
H82 H 0.215(3) 0.720(3) 0.474(2) 0.034(10) Uiso 1.000000 .
C83 C 0.33257(19) 0.7840(2) 0.42095(14) 0.0194(5) Uani 1.000000 .
C84 C 0.3665(2) 0.8219(3) 0.35585(15) 0.0232(6) Uani 1.000000 .
H84 H 0.435(3) 0.849(3) 0.352(2) 0.037(9) Uiso 1.000000 .
C85 C 0.30086(19) 0.8253(2) 0.29420(14) 0.0212(6) Uani 1.000000 .
C86 C 0.20428(19) 0.7956(2) 0.29801(14) 0.0195(5) Uani 1.000000 .
H86 H 0.156(3) 0.808(3) 0.250(2) 0.035(9) Uiso 1.000000 .
C87 C 0.3978(2) 0.7787(3) 0.49049(15) 0.0255(6) Uani 1.000000 .
C88 C 0.3345(2) 0.8596(3) 0.22150(16) 0.0293(7) Uani 1.000000 .
NA N 0.43133(16) 0.20487(19) 0.35475(12) 0.0201(5) Uani 1.000000 .
N2 N 0.41705(18) 0.1622(2) 0.47682(13) 0.0276(5) Uani 1.000000 .
NB N 0.59702(16) 0.3160(2) 0.26637(12) 0.0214(5) Uani 1.000000 .
N4 N 0.48535(18) 0.4585(2) 0.26318(13) 0.0276(5) Uani 1.000000 .
NC N 0.63774(16) 0.12190(19) 0.37253(12) 0.0209(5) Uani 1.000000 .
N6 N 0.77585(18) 0.1857(2) 0.43852(15) 0.0353(6) Uani 1.000000 .
SiB Si 0.53220(6) 0.22067(7) 0.50298(4) 0.02609(18) Uani 1.000000 .
SiC Si 0.48246(5) 0.45472(7) 0.35984(4) 0.02348(17) Uani 1.000000 .
SiA Si 0.73353(6) 0.32316(8) 0.43303(5) 0.02864(19) Uani 1.000000 .
Ru Ru 0.567499(11) 0.285959(17) 0.383679(10) 0.01933(5) Uani 1.000000 .
B1 B 0.0576(2) 0.7207(3) 0.37148(15) 0.0189(7) Uani 1.000000 .
F1 F -0.19021(14) 0.65603(19) 0.61419(11) 0.0483(6) Uani 1.000000 .
F2 F -0.25162(14) 0.6647(2) 0.50312(11) 0.0503(6) Uani 1.000000 .
F3 F -0.26260(13) 0.80166(19) 0.57499(11) 0.0422(5) Uani 1.000000 .
F4 F 0.16317(14) 0.9951(2) 0.58045(13) 0.0604(7) Uani 1.000000 .
F5 F 0.02929(15) 1.07976(16) 0.58376(11) 0.0469(6) Uani 1.000000 .
F6 F 0.07330(15) 0.96634(18) 0.66697(10) 0.0446(5) Uani 1.000000 .
F7 F -0.31116(15) 0.6755(2) 0.26058(11) 0.0538(7) Uani 1.000000 .
F8 F -0.23520(14) 0.62354(19) 0.16956(12) 0.0489(6) Uani 1.000000 .
F9 F -0.32020(14) 0.76926(18) 0.16203(12) 0.0473(5) Uani 1.000000 .
F10 F -0.0406(2) 1.1179(2) 0.29049(14) 0.1207(18) Uani 1.000000 .
F11 F -0.0100(2) 1.0782(2) 0.18480(16) 0.0866(10) Uani 1.000000 .
F12 F -0.14940(18) 1.1089(2) 0.20453(18) 0.0897(11) Uani 1.000000 .
F13 F 0.04900(14) 0.35550(17) 0.53233(10) 0.0386(5) Uani 1.000000 .
F14 F 0.19881(14) 0.3527(2) 0.51198(12) 0.0547(7) Uani 1.000000 .
F15 F 0.10384(15) 0.22739(15) 0.46670(11) 0.0416(5) Uani 1.000000 .
F16 F 0.10621(16) 0.28259(16) 0.20437(11) 0.0453(5) Uani 1.000000 .
F17 F -0.02296(18) 0.3697(3) 0.18135(14) 0.1037(14) Uani 1.000000 .
F18 F 0.1101(2) 0.4429(2) 0.16240(12) 0.0889(12) Uani 1.000000 .
F19 F 0.48566(13) 0.81653(19) 0.48282(10) 0.0411(5) Uani 1.000000 .
F20 F 0.40756(14) 0.67531(18) 0.51541(10) 0.0391(5) Uani 1.000000 .
F21 F 0.36048(14) 0.83515(18) 0.54431(9) 0.0406(5) Uani 1.000000 .
F22 F 0.33969(17) 0.77627(18) 0.17573(11) 0.0522(6) Uani 1.000000 .
F23 F 0.41966(15) 0.9098(3) 0.22797(11) 0.0649(8) Uani 1.000000 .
F24 F 0.27462(14) 0.93181(16) 0.18641(9) 0.0376(4) Uani 1.000000 .
HA H 0.634(4) 0.391(5) 0.394(3) 0.090(18) Uiso 1.000000 .
HB H 0.514(3) 0.350(4) 0.435(3) 0.057(13) Uiso 1.000000 .

loop_
_atom_site_aniso_label
_atom_site_aniso_U_11
_atom_site_aniso_U_22
_atom_site_aniso_U_33
_atom_site_aniso_U_12
_atom_site_aniso_U_13
_atom_site_aniso_U_23
C1 0.0212(14) 0.0253(14) 0.0199(13) 0.0007(11) 0.0005(11) -0.0028(11)
C2 0.0237(15) 0.0299(16) 0.0293(16) -0.0008(13) -0.0005(12) -0.0029(13)
C3 0.0209(15) 0.0336(17) 0.0387(18) -0.0038(13) 0.0024(13) -0.0043(14)
C4 0.0242(15) 0.0289(16) 0.0350(17) -0.0003(13) 0.0066(13) 0.0035(13)
C5 0.0227(14) 0.0227(14) 0.0245(14) 0.0031(11) 0.0075(11) 0.0013(11)
C6 0.039(2) 0.049(2) 0.0330(18) 0.0012(17) 0.0139(15) 0.0151(16)
C7 0.075(3) 0.055(3) 0.0240(18) -0.010(2) 0.0148(19) -0.0133(18)
C8 0.041(2) 0.056(3) 0.0279(18) 0.0044(18) -0.0006(15) 0.0138(17)
C11 0.0269(15) 0.0289(16) 0.0222(14) 0.0050(12) 0.0057(11) 0.0050(12)
C12 0.0340(17) 0.0354(17) 0.0210(14) 0.0062(14) 0.0094(12) 0.0017(13)
C13 0.0427(19) 0.0378(18) 0.0190(14) 0.0060(15) 0.0088(13) 0.0044(13)
C14 0.0383(17) 0.0304(17) 0.0201(14) 0.0039(14) 0.0027(12) 0.0047(12)
C15 0.0249(14) 0.0212(14) 0.0193(13) 0.0012(11) -0.0004(10) 0.0006(11)
C16 0.046(2) 0.0344(19) 0.0349(18) 0.0173(17) 0.0019(15) 0.0075(15)
C17 0.0273(17) 0.0331(19) 0.046(2) 0.0043(15) 0.0095(14) -0.0020(16)
C18 0.035(2) 0.0246(16) 0.041(2) 0.0019(14) 0.0009(15) -0.0071(14)
C21 0.0225(14) 0.0224(15) 0.0240(14) 0.0011(12) 0.0012(11) -0.0011(11)
C22 0.0275(15) 0.0231(15) 0.0296(15) 0.0013(12) 0.0031(12) -0.0031(12)
C23 0.0351(17) 0.0272(17) 0.0251(15) 0.0099(14) 0.0023(12) 0.0009(12)
C24 0.0320(17) 0.0335(18) 0.0259(15) 0.0112(14) -0.0071(12) 0.0015(13)
C25 0.0211(14) 0.0294(16) 0.0256(14) 0.0056(12) -0.0023(11) 0.0003(12)
C26 0.037(2) 0.051(3) 0.062(3) 0.013(2) -0.027(2) -0.015(2)
C27 0.051(2) 0.039(2) 0.036(2) -0.0041(18) -0.0140(16) -0.0125(16)
C28 0.0285(19) 0.055(3) 0.054(2) -0.0122(18) -0.0045(16) 0.006(2)
C51 0.0211(13) 0.0234(14) 0.0134(12) -0.0016(11) 0.0003(10) -0.0010(10)
C52 0.0219(14) 0.0233(15) 0.0196(13) -0.0046(11) 0.0016(10) -0.0028(11)
C53 0.0225(14) 0.0310(16) 0.0196(14) -0.0045(12) 0.0026(11) -0.0008(11)
C54 0.0244(14) 0.0289(16) 0.0193(13) -0.0025(12) 0.0029(11) -0.0029(11)
C55 0.0235(14) 0.0251(14) 0.0184(13) 0.0006(12) 0.0010(11) -0.0036(11)
C56 0.0221(14) 0.0221(14) 0.0181(13) -0.0008(11) 0.0023(10) -0.0012(11)
C57 0.0294(16) 0.0389(18) 0.0257(15) -0.0087(14) 0.0107(12) -0.0028(13)
C58 0.0246(14) 0.0260(16) 0.0222(14) 0.0004(12) -0.0006(11) -0.0049(12)
C61 0.0189(13) 0.0193(13) 0.0162(12) 0.0007(11) 0.0009(9) 0.0009(10)
C62 0.0211(14) 0.0218(15) 0.0152(12) -0.0005(11) 0.0000(10) 0.0002(10)
C63 0.0208(13) 0.0254(15) 0.0170(12) 0.0006(11) 0.0008(10) -0.0025(11)
C64 0.0236(14) 0.0250(15) 0.0190(13) 0.0065(12) 0.0011(10) 0.0031(11)
C65 0.0245(14) 0.0209(14) 0.0223(13) 0.0045(12) 0.0017(11) 0.0040(11)
C66 0.0232(14) 0.0206(14) 0.0209(13) -0.0004(11) -0.0000(11) 0.0012(11)
C67 0.0256(15) 0.0341(17) 0.0246(15) -0.0011(13) -0.0011(11) -0.0028(13)
C68 0.0343(17) 0.0228(16) 0.0389(18) 0.0055(13) 0.0032(14) 0.0084(13)
C71 0.0238(13) 0.0184(14) 0.0170(13) 0.0013(11) -0.0008(11) -0.0011(10)
C72 0.0233(13) 0.0214(15) 0.0165(14) -0.0008(11) 0.0004(10) 0.0006(11)
C73 0.0217(13) 0.0161(14) 0.0256(14) 0.0000(11) 0.0029(10) 0.0034(11)
C74 0.0248(14) 0.0189(14) 0.0263(15) 0.0043(12) 0.0026(11) -0.0008(11)
C75 0.0302(15) 0.0209(14) 0.0199(14) 0.0040(12) 0.0035(11) -0.0034(11)
C76 0.0300(15) 0.0209(15) 0.0171(14) 0.0041(12) 0.0002(11) 0.0011(11)
C77 0.0306(15) 0.0220(15) 0.0282(15) 0.0016(12) 0.0047(12) 0.0070(12)
C78 0.052(2) 0.0313(18) 0.0247(17) 0.0133(16) -0.0002(15) -0.0073(14)
C81 0.0202(13) 0.0218(13) 0.0170(13) -0.0002(11) -0.0003(10) 0.0014(10)
C82 0.0214(14) 0.0253(14) 0.0137(12) 0.0009(11) 0.0003(10) 0.0001(10)
C83 0.0201(13) 0.0220(14) 0.0157(12) 0.0015(11) -0.0008(10) -0.0012(10)
C84 0.0195(14) 0.0284(15) 0.0213(14) -0.0026(12) -0.0003(11) 0.0009(11)
C85 0.0225(14) 0.0262(14) 0.0152(12) -0.0029(11) 0.0036(10) -0.0013(10)
C86 0.0196(13) 0.0225(14) 0.0160(12) -0.0013(11) -0.0012(10) 0.0015(10)
C87 0.0253(15) 0.0340(17) 0.0167(13) 0.0007(13) -0.0014(11) -0.0017(12)
C88 0.0289(16) 0.0395(18) 0.0194(14) -0.0086(14) 0.0024(12) 0.0018(13)
NA 0.0195(12) 0.0219(12) 0.0191(11) -0.0006(9) 0.0022(9) -0.0028(9)
N2 0.0286(13) 0.0306(14) 0.0242(13) -0.0009(11) 0.0053(10) 0.0052(11)
NB 0.0219(12) 0.0244(12) 0.0181(11) 0.0037(10) 0.0033(9) -0.0002(9)
N4 0.0313(14) 0.0256(13) 0.0256(13) 0.0059(11) 0.0002(10) 0.0018(10)
NC 0.0197(11) 0.0196(12) 0.0234(11) 0.0035(9) 0.0020(9) 0.0012(9)
N6 0.0267(14) 0.0364(16) 0.0409(16) 0.0050(12) -0.0106(12) -0.0068(12)
SiB 0.0319(4) 0.0313(5) 0.0152(4) 0.0010(4) 0.0025(3) -0.0012(3)
SiC 0.0223(4) 0.0219(4) 0.0266(4) 0.0019(3) 0.0040(3) -0.0028(3)
SiA 0.0271(4) 0.0283(4) 0.0292(4) -0.0008(4) -0.0065(3) -0.0045(3)
Ru 0.02090(10) 0.02127(10) 0.01578(9) 0.00045(11) 0.00120(7) -0.00172(10)
B1 0.0220(17) 0.0190(14) 0.0158(18) -0.0029(13) 0.0029(13) -0.0008(11)
F1 0.0482(13) 0.0504(14) 0.0486(12) -0.0088(10) 0.0188(10) 0.0145(10)
F2 0.0373(12) 0.0681(16) 0.0475(13) -0.0271(11) 0.0164(10) -0.0195(11)
F3 0.0277(10) 0.0533(13) 0.0474(12) -0.0036(9) 0.0151(9) -0.0043(10)
F4 0.0369(12) 0.0779(18) 0.0688(16) -0.0232(12) 0.0189(11) -0.0503(14)
F5 0.0602(14) 0.0234(10) 0.0523(13) -0.0038(9) -0.0265(11) -0.0001(9)
F6 0.0735(15) 0.0362(11) 0.0223(9) -0.0050(11) -0.0071(9) -0.0052(8)
F7 0.0415(13) 0.0819(18) 0.0378(12) -0.0306(12) 0.0023(9) 0.0004(11)
F8 0.0418(12) 0.0462(13) 0.0564(13) -0.0004(10) -0.0112(10) -0.0245(10)
F9 0.0342(11) 0.0491(13) 0.0547(13) -0.0010(10) -0.0215(9) 0.0016(10)
F10 0.273(5) 0.0207(12) 0.0598(18) -0.018(2) -0.046(2) 0.0046(12)
F11 0.108(2) 0.0408(15) 0.119(3) -0.0052(15) 0.059(2) 0.0180(16)
F12 0.0722(19) 0.0377(14) 0.153(3) 0.0041(13) -0.034(2) 0.0395(17)
F13 0.0559(13) 0.0341(11) 0.0274(10) 0.0083(10) 0.0131(9) 0.0104(8)
F14 0.0414(12) 0.0700(16) 0.0499(13) -0.0080(11) -0.0150(10) 0.0349(12)
F15 0.0610(14) 0.0240(10) 0.0420(12) 0.0111(9) 0.0181(10) 0.0130(8)
F16 0.0732(16) 0.0277(10) 0.0354(11) 0.0139(10) 0.0066(10) -0.0098(8)
F17 0.0704(19) 0.169(4) 0.0655(18) 0.054(2) -0.0348(15) -0.076(2)
F18 0.206(4) 0.0341(13) 0.0317(12) 0.0064(18) 0.0436(18) -0.0015(10)
F19 0.0286(10) 0.0643(14) 0.0294(10) -0.0102(10) -0.0053(8) 0.0004(9)
F20 0.0453(12) 0.0422(12) 0.0283(10) 0.0080(10) -0.0077(9) 0.0086(9)
F21 0.0439(12) 0.0535(13) 0.0237(9) 0.0073(10) -0.0026(8) -0.0124(9)
F22 0.0900(19) 0.0408(13) 0.0294(11) 0.0195(12) 0.0275(11) 0.0041(9)
F23 0.0405(12) 0.120(2) 0.0335(11) -0.0332(14) -0.0008(9) 0.0229(13)
F24 0.0535(12) 0.0340(10) 0.0258(9) 0.0014(9) 0.0064(9) 0.0075(8)

loop_
_atom_type_symbol
_atom_type_scat_dispersion_real
_atom_type_scat_dispersion_imag
_atom_type_scat_Cromer_Mann_a1
_atom_type_scat_Cromer_Mann_a2
_atom_type_scat_Cromer_Mann_a3
_atom_type_scat_Cromer_Mann_a4
_atom_type_scat_Cromer_Mann_b1
_atom_type_scat_Cromer_Mann_b2
_atom_type_scat_Cromer_Mann_b3
_atom_type_scat_Cromer_Mann_b4
_atom_type_scat_Cromer_Mann_c
_atom_type_scat_source
_atom_type_scat_dispersion_source
Ru -1.25940 0.83630 19.26740 12.91820 4.86337 1.56756 0.80852 8.43467 24.79970 94.29280 5.37873983383 'International Tables Volume C Table 6.1.1.4 (pp. 500-502)' custom
C 0.00330 0.00160 2.31000 1.02000 1.58860 0.86500 20.84390 10.20750 0.56870 51.65120 0.215599998832 'International Tables Volume C Table 6.1.1.4 (pp. 500-502)' custom
B 0.00130 0.00070 2.05450 1.33260 1.09790 0.70680 23.21850 1.02100 60.34980 0.14030 -0.193200007081 'International Tables Volume C Table 6.1.1.4 (pp. 500-502)' custom
F 0.01710 0.01030 3.53920 2.64120 1.51700 1.02430 10.28250 4.29440 0.26150 26.14760 0.277599990368 'International Tables Volume C Table 6.1.1.4 (pp. 500-502)' custom
H 0.00000 0.00000 0.49300 0.32291 0.14019 0.04081 10.51090 26.12570 3.14236 57.79970 0.0030380000826 'International Tables Volume C Table 6.1.1.4 (pp. 500-502)' custom
N 0.00610 0.00330 12.21260 3.13220 2.01250 1.16630 0.00570 9.89330 28.99750 0.58260 -11.5290002823 'International Tables Volume C Table 6.1.1.4 (pp. 500-502)' custom
Si 0.08170 0.07040 6.29150 3.03530 1.98910 1.54100 2.43860 32.33370 0.67850 81.69370 1.14069998264 'International Tables Volume C Table 6.1.1.4 (pp. 500-502)' custom

loop_
_geom_angle_atom_site_label_1
_geom_angle_atom_site_label_2
_geom_angle_atom_site_label_3
_geom_angle
_geom_angle_site_symmetry_1
_geom_angle_site_symmetry_3
_geom_angle_publ_flag
C2 C1 H1 119(2) . . ?
NA C1 H1 116(2) . . ?
NA C1 C2 124.1(3) . . ?
H2 C2 C1 122(2) . . ?
C3 C2 C1 117.6(3) . . ?
C3 C2 H2 120(2) . . ?
H3 C3 C2 123.4(19) . . ?
C4 C3 C2 119.4(3) . . ?
C4 C3 H3 117.2(19) . . ?
H4 C4 C3 116(3) . . ?
C5 C4 C3 120.5(3) . . ?
C5 C4 H4 123(3) . . ?
NA C5 C4 119.8(3) . . ?
N2 C5 C4 122.3(3) . . ?
N2 C5 NA 117.9(3) . . ?
H6B C6 H6A 110(3) . . ?
H6C C6 H6A 103(3) . . ?
H6C C6 H6B 116(4) . . ?
N2 C6 H6A 113(2) . . ?
N2 C6 H6B 106(2) . . ?
N2 C6 H6C 109(2) . . ?
H7B C7 H7A 113(4) . . ?
H7C C7 H7A 110(4) . . ?
H7C C7 H7B 103(4) . . ?
SiB C7 H7A 114(3) . . ?
SiB C7 H7B 107(3) . . ?
SiB C7 H7C 109(3) . . ?
H8B C8 H8A 111(3) . . ?
H8C C8 H8A 109(3) . . ?
H8C C8 H8B 102(3) . . ?
SiB C8 H8A 108(2) . . ?
SiB C8 H8B 116(2) . . ?
SiB C8 H8C 112(2) . . ?
C12 C11 H11 124.8(18) . . ?
NB C11 H11 111.1(18) . . ?
NB C11 C12 124.1(3) . . ?
H12 C12 C11 120(2) . . ?
C13 C12 C11 117.5(3) . . ?
C13 C12 H12 122(2) . . ?
H13 C13 C12 124.1(18) . . ?
C14 C13 C12 120.1(3) . . ?
C14 C13 H13 115.7(19) . . ?
H14 C14 C13 118(2) . . ?
C15 C14 C13 119.5(3) . . ?
C15 C14 H14 122(2) . . ?
NB C15 C14 120.2(3) . . ?
N4 C15 C14 121.9(3) . . ?
N4 C15 NB 117.8(2) . . ?
H16B C16 H16A 106(4) . . ?
H16C C16 H16A 98(3) . . ?
H16C C16 H16B 105(3) . . ?
N4 C16 H16A 118(2) . . ?
N4 C16 H16B 113(3) . . ?
N4 C16 H16C 115(2) . . ?
H17B C17 H17A 108(4) . . ?
H17C C17 H17A 108(4) . . ?
H17C C17 H17B 99(4) . . ?
SiC C17 H17A 115(3) . . ?
SiC C17 H17B 111(2) . . ?
SiC C17 H17C 114(3) . . ?
H18B C18 H18A 97(3) . . ?
H18C C18 H18A 121(4) . . ?
H18C C18 H18B 114(4) . . ?
SiC C18 H18A 103(2) . . ?
SiC C18 H18B 113(3) . . ?
SiC C18 H18C 108(3) . . ?
C22 C21 H21 120(2) . . ?
NC C21 H21 116(2) . . ?
NC C21 C22 123.7(3) . . ?
H22 C22 C21 121(2) . . ?
C23 C22 C21 118.2(3) . . ?
C23 C22 H22 121(2) . . ?
H23 C23 C22 124(2) . . ?
C24 C23 C22 119.4(3) . . ?
C24 C23 H23 117(2) . . ?
H24 C24 C23 119(2) . . ?
C25 C24 C23 120.1(3) . . ?
C25 C24 H24 121(2) . . ?
NC C25 C24 120.3(3) . . ?
N6 C25 C24 121.9(3) . . ?
N6 C25 NC 117.9(3) . . ?
H26B C26 H26A 124(4) . . ?
H26C C26 H26A 94(4) . . ?
H26C C26 H26B 105(3) . . ?
N6 C26 H26A 118(3) . . ?
N6 C26 H26B 103(2) . . ?
N6 C26 H26C 112(3) . . ?
H27B C27 H27A 116(4) . . ?
H27C C27 H27A 108(4) . . ?
H27C C27 H27B 98(3) . . ?
SiA C27 H27A 113(3) . . ?
SiA C27 H27B 112(2) . . ?
SiA C27 H27C 110(3) . . ?
H28B C28 H28A 113(4) . . ?
H28C C28 H28A 112(4) . . ?
H28C C28 H28B 96(4) . . ?
SiA C28 H28A 105(3) . . ?
SiA C28 H28B 114(4) . . ?
SiA C28 H28C 117(3) . . ?
C56 C51 C52 115.6(2) . . ?
B1 C51 C52 120.4(2) . . ?
B1 C51 C56 123.5(2) . . ?
H52 C52 C51 120.7(18) . . ?
C53 C52 C51 122.1(3) . . ?
C53 C52 H52 117.1(18) . . ?
C54 C53 C52 120.7(3) . . ?
C57 C53 C52 119.7(3) . . ?
C57 C53 C54 119.6(3) . . ?
H54 C54 C53 115.3(18) . . ?
C55 C54 C53 118.3(3) . . ?
C55 C54 H54 126.4(18) . . ?
C56 C55 C54 120.7(3) . . ?
C58 C55 C54 119.4(2) . . ?
C58 C55 C56 119.9(2) . . ?
C55 C56 C51 122.5(3) . . ?
H56 C56 C51 117.1(19) . . ?
H56 C56 C55 120.3(19) . . ?
F1 C57 C53 111.7(3) . . ?
F2 C57 C53 113.1(2) . . ?
F2 C57 F1 108.0(3) . . ?
F3 C57 C53 111.1(3) . . ?
F3 C57 F1 106.1(2) . . ?
F3 C57 F2 106.5(3) . . ?
F4 C58 C55 112.7(2) . . ?
F5 C58 C55 112.6(2) . . ?
F5 C58 F4 107.5(3) . . ?
F6 C58 C55 111.8(3) . . ?
F6 C58 F4 106.1(2) . . ?
F6 C58 F5 105.7(2) . . ?
C66 C61 C62 116.2(2) . . ?
B1 C61 C62 123.1(2) . . ?
B1 C61 C66 120.1(2) . . ?
H62 C62 C61 120.6(17) . . ?
C63 C62 C61 121.6(3) . . ?
C63 C62 H62 117.6(17) . . ?
C64 C63 C62 121.7(3) . . ?
C67 C63 C62 118.2(3) . . ?
C67 C63 C64 120.1(3) . . ?
H64 C64 C63 123(2) . . ?
C65 C64 C63 117.4(2) . . ?
C65 C64 H64 119(2) . . ?
C66 C65 C64 121.1(3) . . ?
C68 C65 C64 120.5(3) . . ?
C68 C65 C66 118.5(3) . . ?
C65 C66 C61 122.0(3) . . ?
H66 C66 C61 115(2) . . ?
H66 C66 C65 123(2) . . ?
F7 C67 C63 111.0(2) . . ?
F8 C67 C63 111.9(2) . . ?
F8 C67 F7 106.9(3) . . ?
F9 C67 C63 113.0(3) . . ?
F9 C67 F7 106.6(3) . . ?
F9 C67 F8 107.1(2) . . ?
F10 C68 C65 114.2(3) . . ?
F11 C68 C65 110.7(3) . . ?
F11 C68 F10 106.0(3) . . ?
F12 C68 C65 113.1(3) . . ?
F12 C68 F10 110.6(3) . . ?
F12 C68 F11 101.2(3) . . ?
C76 C71 C72 116.0(3) . . ?
B1 C71 C72 123.2(2) . . ?
B1 C71 C76 120.4(2) . . ?
H72 C72 C71 123.6(18) . . ?
C73 C72 C71 121.8(3) . . ?
C73 C72 H72 114.5(18) . . ?
C74 C73 C72 121.2(3) . . ?
C77 C73 C72 118.2(3) . . ?
C77 C73 C74 120.6(3) . . ?
H74 C74 C73 124(2) . . ?
C75 C74 C73 117.8(3) . . ?
C75 C74 H74 118(2) . . ?
C76 C75 C74 121.1(3) . . ?
C78 C75 C74 119.6(3) . . ?
C78 C75 C76 119.3(3) . . ?
C75 C76 C71 122.0(3) . . ?
H76 C76 C71 115(2) . . ?
H76 C76 C75 123(2) . . ?
F13 C77 C73 112.0(2) . . ?
F14 C77 C73 112.4(2) . . ?
F14 C77 F13 106.7(3) . . ?
F15 C77 C73 112.5(2) . . ?
F15 C77 F13 106.1(2) . . ?
F15 C77 F14 106.7(3) . . ?
F16 C78 C75 114.0(3) . . ?
F17 C78 C75 111.7(3) . . ?
F17 C78 F16 106.8(3) . . ?
F18 C78 C75 111.7(3) . . ?
F18 C78 F16 106.1(3) . . ?
F18 C78 F17 106.1(3) . . ?
C86 C81 C82 115.7(2) . . ?
B1 C81 C82 119.5(2) . . ?
B1 C81 C86 124.6(2) . . ?
H82 C82 C81 119(2) . . ?
C83 C82 C81 123.0(3) . . ?
C83 C82 H82 118(2) . . ?
C84 C83 C82 120.7(2) . . ?
C87 C83 C82 118.3(2) . . ?
C87 C83 C84 121.0(2) . . ?
H84 C84 C83 123(2) . . ?
C85 C84 C83 117.2(3) . . ?
C85 C84 H84 119(2) . . ?
C86 C85 C84 121.5(3) . . ?
C88 C85 C84 119.7(2) . . ?
C88 C85 C86 118.8(2) . . ?
C85 C86 C81 121.7(2) . . ?
H86 C86 C81 120(2) . . ?
H86 C86 C85 118(2) . . ?
F19 C87 C83 113.3(2) . . ?
F20 C87 C83 111.5(2) . . ?
F20 C87 F19 107.0(2) . . ?
F21 C87 C83 110.9(2) . . ?
F21 C87 F19 108.2(2) . . ?
F21 C87 F20 105.5(2) . . ?
F22 C88 C85 112.6(3) . . ?
F23 C88 C85 112.6(2) . . ?
F23 C88 F22 108.5(3) . . ?
F24 C88 C85 112.5(2) . . ?
F24 C88 F22 105.2(2) . . ?
F24 C88 F23 104.9(3) . . ?
C5 NA C1 118.5(2) . . ?
Ru NA C1 120.18(18) . . ?
Ru NA C5 121.07(18) . . ?
C6 N2 C5 118.5(3) . . ?
SiB N2 C5 122.8(2) . . ?
SiB N2 C6 118.6(2) . . ?
C15 NB C11 118.5(2) . . ?
Ru NB C11 121.47(19) . . ?
Ru NB C15 119.53(18) . . ?
C16 N4 C15 118.5(3) . . ?
SiC N4 C15 120.74(19) . . ?
SiC N4 C16 118.2(2) . . ?
C25 NC C21 118.3(2) . . ?
Ru NC C21 120.69(18) . . ?
Ru NC C25 120.7(2) . . ?
C26 N6 C25 118.8(3) . . ?
SiA N6 C25 122.9(2) . . ?
SiA N6 C26 118.3(2) . . ?
C8 SiB C7 105.9(2) . . ?
N2 SiB C7 105.04(17) . . ?
N2 SiB C8 105.76(16) . . ?
Ru SiB C7 121.18(15) . . ?
Ru SiB C8 119.13(12) . . ?
Ru SiB N2 97.42(8) . . ?
C18 SiC C17 109.36(16) . . ?
N4 SiC C17 107.70(15) . . ?
N4 SiC C18 106.05(14) . . ?
Ru SiC C17 117.87(13) . . ?
Ru SiC C18 115.41(11) . . ?
Ru SiC N4 98.97(9) . . ?
HB SiC C17 92.7(14) . . ?
HB SiC C18 103.0(14) . . ?
HB SiC N4 136.0(14) . . ?
HB SiC Ru 37.9(14) . . ?
C28 SiA C27 106.9(2) . . ?
N6 SiA C27 107.63(16) . . ?
N6 SiA C28 107.03(18) . . ?
Ru SiA C27 118.10(13) . . ?
Ru SiA C28 117.54(12) . . ?
Ru SiA N6 98.35(9) . . ?
HA SiA C27 104.1(19) . . ?
HA SiA C28 90.7(19) . . ?
HA SiA N6 136.8(19) . . ?
HA SiA Ru 39.8(19) . . ?
NB Ru NA 93.48(8) . . ?
NC Ru NA 87.16(8) . . ?
NC Ru NB 86.86(8) . . ?
SiB Ru NA 80.58(6) . . ?
SiB Ru NB 169.95(7) . . ?
SiB Ru NC 84.77(6) . . ?
SiC Ru NA 86.34(6) . . ?
SiC Ru NB 79.04(6) . . ?
SiC Ru NC 164.07(6) . . ?
SiC Ru SiB 108.44(3) . . ?
SiA Ru NA 162.56(7) . . ?
SiA Ru NB 94.95(6) . . ?
SiA Ru NC 78.09(6) . . ?
SiA Ru SiB 88.76(3) . . ?
SiA Ru SiC 110.25(3) . . ?
HA Ru NA 153(2) . . ?
HA Ru NB 80(2) . . ?
HA Ru NC 119(2) . . ?
HA Ru SiB 109(2) . . ?
HA Ru SiC 67(2) . . ?
HA Ru SiA 44(2) . . ?
HB Ru NA 85.5(18) . . ?
HB Ru NB 131.5(18) . . ?
HB Ru NC 141.2(19) . . ?
HB Ru SiB 56.5(19) . . ?
HB Ru SiC 52.5(18) . . ?
HB Ru SiA 100.1(17) . . ?
HB Ru HA 79(3) . . ?
C61 B1 C51 102.1(2) . . ?
C71 B1 C51 114.3(2) . . ?
C71 B1 C61 112.0(2) . . ?
C81 B1 C51 111.4(2) . . ?
C81 B1 C61 113.1(2) . . ?
C81 B1 C71 104.2(2) . . ?
Ru HA SiA 96(3) . . ?
Ru HB SiC 90(2) . . ?

loop_
_geom_bond_atom_site_label_1
_geom_bond_atom_site_label_2
_geom_bond_distance
_geom_bond_site_symmetry_2
_geom_bond_publ_flag
C1 H1 1.13(4) . ?
C1 C2 1.377(4) . ?
C1 NA 1.360(3) . ?
C2 H2 1.03(4) . ?
C2 C3 1.393(5) . ?
C3 H3 1.11(4) . ?
C3 C4 1.380(5) . ?
C4 H4 1.07(5) . ?
C4 C5 1.412(4) . ?
C5 NA 1.359(4) . ?
C5 N2 1.347(4) . ?
C6 H6A 1.13(5) . ?
C6 H6B 1.09(5) . ?
C6 H6C 1.13(5) . ?
C6 N2 1.456(4) . ?
C7 H7A 1.13(6) . ?
C7 H7B 1.08(6) . ?
C7 H7C 1.01(5) . ?
C7 SiB 1.886(4) . ?
C8 H8A 1.07(4) . ?
C8 H8B 1.16(5) . ?
C8 H8C 1.04(4) . ?
C8 SiB 1.873(4) . ?
C11 H11 1.10(3) . ?
C11 C12 1.374(4) . ?
C11 NB 1.345(4) . ?
C12 H12 1.04(4) . ?
C12 C13 1.393(4) . ?
C13 H13 1.03(3) . ?
C13 C14 1.369(5) . ?
C14 H14 1.11(5) . ?
C14 C15 1.415(4) . ?
C15 NB 1.358(4) . ?
C15 N4 1.359(4) . ?
C16 H16A 1.07(5) . ?
C16 H16B 1.13(6) . ?
C16 H16C 1.10(4) . ?
C16 N4 1.457(4) . ?
C17 H17A 1.06(5) . ?
C17 H17B 1.10(5) . ?
C17 H17C 1.01(6) . ?
C17 SiC 1.863(3) . ?
C18 H18A 1.07(4) . ?
C18 H18B 1.18(5) . ?
C18 H18C 1.03(6) . ?
C18 SiC 1.879(3) . ?
C21 H21 1.05(4) . ?
C21 C22 1.378(4) . ?
C21 NC 1.356(4) . ?
C22 H22 1.05(4) . ?
C22 C23 1.400(4) . ?
C23 H23 1.14(5) . ?
C23 C24 1.373(5) . ?
C24 H24 1.06(4) . ?
C24 C25 1.417(4) . ?
C25 NC 1.365(3) . ?
C25 N6 1.347(4) . ?
C26 H26A 1.08(6) . ?
C26 H26B 1.19(5) . ?
C26 H26C 1.04(5) . ?
C26 N6 1.454(4) . ?
C27 H27A 1.00(6) . ?
C27 H27B 1.09(5) . ?
C27 H27C 1.15(5) . ?
C27 SiA 1.865(4) . ?
C28 H28A 1.10(6) . ?
C28 H28B 1.09(7) . ?
C28 H28C 1.13(6) . ?
C28 SiA 1.873(4) . ?
C51 C52 1.409(4) . ?
C51 C56 1.402(4) . ?
C51 B1 1.642(4) . ?
C52 H52 1.11(4) . ?
C52 C53 1.395(4) . ?
C53 C54 1.395(4) . ?
C53 C57 1.501(4) . ?
C54 H54 1.14(4) . ?
C54 C55 1.385(4) . ?
C55 C56 1.395(4) . ?
C55 C58 1.507(4) . ?
C56 H56 1.16(4) . ?
C57 F1 1.330(4) . ?
C57 F2 1.324(4) . ?
C57 F3 1.342(4) . ?
C58 F4 1.325(3) . ?
C58 F5 1.320(4) . ?
C58 F6 1.328(3) . ?
C61 C62 1.403(4) . ?
C61 C66 1.405(4) . ?
C61 B1 1.640(4) . ?
C62 H62 1.16(4) . ?
C62 C63 1.392(4) . ?
C63 C64 1.391(4) . ?
C63 C67 1.511(4) . ?
C64 H64 1.11(4) . ?
C64 C65 1.396(4) . ?
C65 C66 1.395(4) . ?
C65 C68 1.495(4) . ?
C66 H66 1.11(4) . ?
C67 F7 1.334(4) . ?
C67 F8 1.325(4) . ?
C67 F9 1.323(4) . ?
C68 F10 1.257(4) . ?
C68 F11 1.334(4) . ?
C68 F12 1.298(4) . ?
C71 C72 1.398(4) . ?
C71 C76 1.402(4) . ?
C71 B1 1.622(4) . ?
C72 H72 1.06(3) . ?
C72 C73 1.397(4) . ?
C73 C74 1.384(4) . ?
C73 C77 1.499(4) . ?
C74 H74 1.05(4) . ?
C74 C75 1.386(4) . ?
C75 C76 1.391(4) . ?
C75 C78 1.509(4) . ?
C76 H76 1.06(4) . ?
C77 F13 1.343(3) . ?
C77 F14 1.330(4) . ?
C77 F15 1.341(4) . ?
C78 F16 1.305(4) . ?
C78 F17 1.313(4) . ?
C78 F18 1.323(4) . ?
C81 C82 1.406(4) . ?
C81 C86 1.392(4) . ?
C81 B1 1.640(4) . ?
C82 H82 1.07(4) . ?
C82 C83 1.385(4) . ?
C83 C84 1.394(4) . ?
C83 C87 1.507(4) . ?
C84 H84 1.02(4) . ?
C84 C85 1.397(4) . ?
C85 C86 1.398(4) . ?
C85 C88 1.503(4) . ?
C86 H86 1.08(4) . ?
C87 F19 1.324(3) . ?
C87 F20 1.342(4) . ?
C87 F21 1.338(3) . ?
C88 F22 1.322(4) . ?
C88 F23 1.330(4) . ?
C88 F24 1.340(4) . ?
NA Ru 2.165(2) . ?
N2 SiB 1.784(3) . ?
NB Ru 2.247(2) . ?
N4 SiC 1.774(3) . ?
NC Ru 2.240(2) . ?
N6 SiA 1.775(3) . ?
SiB Ru 2.4098(8) . ?
SiC Ru 2.3939(8) . ?
SiC HB 1.90(5) . ?
SiA Ru 2.4563(8) . ?
SiA HA 1.72(6) . ?
Ru HA 1.58(6) . ?
Ru HB 1.47(4) . ?
